data_2225175
loop_
_publ_author_name
'Luo, Xian-Fu'
'Yang, Lin-Tao'
'Wang, Yu'
'Zhang, Jian-Yu'
'Hu, Ai-Xi'

_publ_section_title
;
 2,2,7,7-Tetramethyl-2,3,6,7-tetrahydrobenzofuro[7,6-<i>b</i>]furan
;
_journal_issue 3
_journal_name_full 'Acta Crystallographica Section E'
_journal_page_first o567
_journal_paper_doi 10.1107/S1600536810004423
_journal_volume 66
_journal_year 2010
_chemical_formula_iupac 'C14 H18 O2'
_chemical_formula_moiety 'C14 H18 O2'
_chemical_formula_sum 'C14 H18 O2'
_chemical_formula_weight 218.28
_chemical_melting_point 344.25
_chemical_name_systematic
;
2,2,7,7-Tetramethyl-2,3,6,7-tetrahydrobenzofuro[7,6-<i>b</i>]furan
;
_space_group_IT_number 14
_symmetry_cell_setting monoclinic
_symmetry_space_group_name_Hall '-P 2yn'
_symmetry_space_group_name_H-M 'P 1 21/n 1'
_atom_sites_solution_hydrogens geom
_atom_sites_solution_primary direct
_atom_sites_solution_secondary difmap
_audit_creation_method SHELXL-97
_cell_angle_alpha 90.00
_cell_angle_beta 92.1860(10)
_cell_angle_gamma 90.00
_cell_formula_units_Z 4
_cell_length_a 8.7553(6)
_cell_length_b 6.0721(4)
_cell_length_c 23.2082(17)
_cell_measurement_reflns_used 2852
_cell_measurement_temperature 173(2)
_cell_measurement_theta_max 26.98
_cell_measurement_theta_min 2.46
_cell_volume 1232.92(15)
_computing_cell_refinement 'SAINT-PLUS (Bruker, 2003)'
_computing_data_collection 'SMART (Bruker, 2001)'
_computing_data_reduction 'SAINT-PLUS (Bruker, 2003)'
_computing_molecular_graphics 'SHELXTL (Sheldrick 2008)'
_computing_publication_material 'SHELXTL (Sheldrick 2008)'
_computing_structure_refinement 'SHELXTL (Sheldrick 2008)'
_computing_structure_solution 'SHELXTL (Sheldrick 2008)'
_diffrn_ambient_temperature 173(2)
_diffrn_measured_fraction_theta_full 0.987
_diffrn_measured_fraction_theta_max 0.987
_diffrn_measurement_device_type 'Bruker SMART 1000 CCD diffractometer'
_diffrn_measurement_method '\w scans'
_diffrn_radiation_monochromator graphite
_diffrn_radiation_source 'fine-focus sealed tube'
_diffrn_radiation_type MoK\a
_diffrn_radiation_wavelength 0.71073
_diffrn_reflns_av_R_equivalents 0.0218
_diffrn_reflns_av_sigmaI/netI 0.0303
_diffrn_reflns_limit_h_max 4
_diffrn_reflns_limit_h_min -11
_diffrn_reflns_limit_k_max 7
_diffrn_reflns_limit_k_min -7
_diffrn_reflns_limit_l_max 29
_diffrn_reflns_limit_l_min -27
_diffrn_reflns_number 5882
_diffrn_reflns_theta_full 27.04
_diffrn_reflns_theta_max 27.04
_diffrn_reflns_theta_min 1.76
_diffrn_standards_number 0
_exptl_absorpt_coefficient_mu 0.077
_exptl_absorpt_correction_T_max 0.9706
_exptl_absorpt_correction_T_min 0.9662
_exptl_absorpt_correction_type multi-scan
_exptl_absorpt_process_details '(SADABS; Sheldrick, 2004)'
_exptl_crystal_colour colourless
_exptl_crystal_density_diffrn 1.176
_exptl_crystal_density_method 'not measured'
_exptl_crystal_description block
_exptl_crystal_F_000 472
_exptl_crystal_size_max 0.45
_exptl_crystal_size_mid 0.44
_exptl_crystal_size_min 0.39
_refine_diff_density_max 0.254
_refine_diff_density_min -0.175
_refine_ls_extinction_method none
_refine_ls_goodness_of_fit_ref 1.043
_refine_ls_hydrogen_treatment constr
_refine_ls_matrix_type full
_refine_ls_number_parameters 149
_refine_ls_number_reflns 2662
_refine_ls_number_restraints 0
_refine_ls_restrained_S_all 1.043
_refine_ls_R_factor_all 0.0610
_refine_ls_R_factor_gt 0.0448
_refine_ls_shift/su_max 0.000
_refine_ls_shift/su_mean 0.000
_refine_ls_structure_factor_coef Fsqd
_refine_ls_weighting_details 'calc w=1/[\s^2^(Fo^2^)+(0.0698P)^2^+0.2701P] where P=(Fo^2^+2Fc^2^)/3'
_refine_ls_weighting_scheme calc
_refine_ls_wR_factor_gt 0.1198
_refine_ls_wR_factor_ref 0.1313
_reflns_number_gt 1986
_reflns_number_total 2662
_reflns_threshold_expression I>2\s(I)
_cod_data_source_file bt5185.cif
_cod_data_source_block I
_cod_original_sg_symbol_H-M 'P 21/n'
_cod_database_code 2225175
_cod_database_fobs_code 2225175

loop_
_symmetry_equiv_pos_as_xyz
'x, y, z'
'-x+1/2, y+1/2, -z+1/2'
'-x, -y, -z'
'x-1/2, -y-1/2, z-1/2'

loop_
_atom_site_type_symbol
_atom_site_label
_atom_site_fract_x
_atom_site_fract_y
_atom_site_fract_z
_atom_site_U_iso_or_equiv
_atom_site_adp_type
_atom_site_calc_flag
_atom_site_refinement_flags
_atom_site_occupancy
_atom_site_disorder_assembly
_atom_site_disorder_group
C C1 -0.00729(15) 0.4208(2) 0.12566(5) 0.0263(3) Uani d . 1 . .
C C2 0.10104(15) 0.2615(2) 0.13845(6) 0.0278(3) Uani d . 1 . .
C C3 0.09122(16) 0.1360(2) 0.18790(6) 0.0303(3) Uani d . 1 . .
C C4 -0.02597(17) 0.1695(3) 0.22541(6) 0.0362(4) Uani d . 1 . .
H H4 -0.0320 0.0825 0.2593 0.043 Uiso calc R 1 . .
C C5 -0.13474(16) 0.3316(3) 0.21305(6) 0.0370(4) Uani d . 1 . .
H H5 -0.2154 0.3568 0.2385 0.044 Uiso calc R 1 . .
C C6 -0.12429(15) 0.4558(2) 0.16334(6) 0.0284(3) Uani d . 1 . .
C C7 -0.22006(17) 0.6411(3) 0.13820(6) 0.0344(4) Uani d . 1 . .
H H7A -0.1985 0.7813 0.1587 0.041 Uiso calc R 1 . .
H H7B -0.3305 0.6076 0.1397 0.041 Uiso calc R 1 . .
C C8 -0.16891(15) 0.6516(2) 0.07551(6) 0.0288(3) Uani d . 1 . .
C C9 -0.26730(18) 0.5101(3) 0.03545(7) 0.0365(4) Uani d . 1 . .
H H9A -0.2232 0.5065 -0.0027 0.055 Uiso calc R 1 . .
H H9B -0.3707 0.5718 0.0322 0.055 Uiso calc R 1 . .
H H9C -0.2719 0.3601 0.0509 0.055 Uiso calc R 1 . .
C C10 -0.1533(2) 0.8823(3) 0.05219(8) 0.0426(4) Uani d . 1 . .
H H10A -0.0817 0.9660 0.0772 0.064 Uiso calc R 1 . .
H H10B -0.2534 0.9549 0.0511 0.064 Uiso calc R 1 . .
H H10C -0.1148 0.8758 0.0131 0.064 Uiso calc R 1 . .
C C11 0.21711(19) -0.0321(3) 0.18774(7) 0.0436(4) Uani d . 1 . .
H H11A 0.1756 -0.1821 0.1814 0.052 Uiso calc R 1 . .
H H11B 0.2783 -0.0295 0.2245 0.052 Uiso calc R 1 . .
C C12 0.31387(17) 0.0417(3) 0.13672(7) 0.0361(4) Uani d . 1 . .
C C13 0.3435(2) -0.1428(3) 0.09508(9) 0.0541(5) Uani d . 1 . .
H H13A 0.2458 -0.2021 0.0800 0.081 Uiso calc R 1 . .
H H13B 0.4015 -0.2597 0.1151 0.081 Uiso calc R 1 . .
H H13C 0.4022 -0.0865 0.0631 0.081 Uiso calc R 1 . .
C C14 0.4577(2) 0.1601(3) 0.15651(8) 0.0552(5) Uani d . 1 . .
H H14A 0.5094 0.2176 0.1229 0.083 Uiso calc R 1 . .
H H14B 0.5258 0.0573 0.1775 0.083 Uiso calc R 1 . .
H H14C 0.4317 0.2822 0.1819 0.083 Uiso calc R 1 . .
O O1 -0.01419(11) 0.55235(18) 0.07800(4) 0.0333(3) Uani d . 1 . .
O O2 0.21901(12) 0.2053(2) 0.10432(4) 0.0408(3) Uani d . 1 . .

loop_
_atom_site_aniso_label
_atom_site_aniso_U_11
_atom_site_aniso_U_22
_atom_site_aniso_U_33
_atom_site_aniso_U_12
_atom_site_aniso_U_13
_atom_site_aniso_U_23
C1 0.0245(7) 0.0291(7) 0.0254(7) -0.0008(5) 0.0020(5) -0.0003(5)
C2 0.0230(7) 0.0322(8) 0.0282(7) 0.0018(6) 0.0028(5) -0.0035(6)
C3 0.0259(7) 0.0317(8) 0.0329(7) -0.0001(6) -0.0033(5) 0.0010(6)
C4 0.0309(8) 0.0484(9) 0.0295(7) -0.0024(7) 0.0010(6) 0.0120(7)
C5 0.0260(7) 0.0565(10) 0.0288(7) 0.0044(7) 0.0065(5) 0.0053(7)
C6 0.0241(7) 0.0341(8) 0.0272(7) 0.0020(6) 0.0015(5) -0.0024(6)
C7 0.0321(8) 0.0383(8) 0.0330(8) 0.0093(6) 0.0025(6) -0.0032(6)
C8 0.0242(7) 0.0285(7) 0.0339(7) 0.0040(6) 0.0018(5) 0.0005(6)
C9 0.0379(8) 0.0350(8) 0.0364(8) -0.0012(7) -0.0006(6) -0.0028(6)
C10 0.0421(9) 0.0302(8) 0.0547(10) -0.0037(7) -0.0068(7) 0.0061(7)
C11 0.0390(9) 0.0416(9) 0.0501(10) 0.0108(7) 0.0015(7) 0.0082(8)
C12 0.0266(7) 0.0388(9) 0.0425(9) 0.0087(6) -0.0041(6) -0.0028(7)
C13 0.0450(10) 0.0521(11) 0.0649(12) 0.0124(8) -0.0022(8) -0.0167(9)
C14 0.0455(10) 0.0595(12) 0.0595(11) -0.0107(9) -0.0124(9) 0.0016(9)
O1 0.0268(5) 0.0397(6) 0.0339(5) 0.0067(4) 0.0074(4) 0.0099(4)
O2 0.0341(6) 0.0526(7) 0.0365(6) 0.0184(5) 0.0103(4) 0.0057(5)

loop_
_atom_type_symbol
_atom_type_description
_atom_type_scat_dispersion_real
_atom_type_scat_dispersion_imag
_atom_type_scat_source
C C 0.0033 0.0016 'International Tables Vol C Tables 4.2.6.8 and 6.1.1.4'
H H 0.0000 0.0000 'International Tables Vol C Tables 4.2.6.8 and 6.1.1.4'
O O 0.0106 0.0060 'International Tables Vol C Tables 4.2.6.8 and 6.1.1.4'

loop_
_geom_angle_atom_site_label_1
_geom_angle_atom_site_label_2
_geom_angle_atom_site_label_3
_geom_angle_site_symmetry_1
_geom_angle_site_symmetry_3
_geom_angle
_geom_angle_publ_flag
O1 C1 C2 . . 126.45(12) ?
O1 C1 C6 . . 114.22(12) ?
C2 C1 C6 . . 119.32(13) ?
O2 C2 C1 . . 125.32(13) ?
O2 C2 C3 . . 114.54(12) ?
C1 C2 C3 . . 120.07(13) ?
C2 C3 C4 . . 120.76(13) ?
C2 C3 C11 . . 107.66(13) ?
C4 C3 C11 . . 131.47(14) ?
C3 C4 C5 . . 119.45(13) ?
C3 C4 H4 . . 120.3 ?
C5 C4 H4 . . 120.3 ?
C6 C5 C4 . . 119.37(13) ?
C6 C5 H5 . . 120.3 ?
C4 C5 H5 . . 120.3 ?
C5 C6 C1 . . 121.03(13) ?
C5 C6 C7 . . 132.51(13) ?
C1 C6 C7 . . 106.46(12) ?
C6 C7 C8 . . 102.64(11) ?
C6 C7 H7A . . 111.2 ?
C8 C7 H7A . . 111.2 ?
C6 C7 H7B . . 111.2 ?
C8 C7 H7B . . 111.2 ?
H7A C7 H7B . . 109.2 ?
O1 C8 C10 . . 107.24(12) ?
O1 C8 C9 . . 106.96(11) ?
C10 C8 C9 . . 111.36(12) ?
O1 C8 C7 . . 104.17(10) ?
C10 C8 C7 . . 114.23(13) ?
C9 C8 C7 . . 112.23(12) ?
C8 C9 H9A . . 109.5 ?
C8 C9 H9B . . 109.5 ?
H9A C9 H9B . . 109.5 ?
C8 C9 H9C . . 109.5 ?
H9A C9 H9C . . 109.5 ?
H9B C9 H9C . . 109.5 ?
C8 C10 H10A . . 109.5 ?
C8 C10 H10B . . 109.5 ?
H10A C10 H10B . . 109.5 ?
C8 C10 H10C . . 109.5 ?
H10A C10 H10C . . 109.5 ?
H10B C10 H10C . . 109.5 ?
C3 C11 C12 . . 103.19(12) ?
C3 C11 H11A . . 111.1 ?
C12 C11 H11A . . 111.1 ?
C3 C11 H11B . . 111.1 ?
C12 C11 H11B . . 111.1 ?
H11A C11 H11B . . 109.1 ?
O2 C12 C14 . . 106.33(13) ?
O2 C12 C13 . . 106.23(13) ?
C14 C12 C13 . . 112.80(15) ?
O2 C12 C11 . . 105.66(11) ?
C14 C12 C11 . . 112.36(14) ?
C13 C12 C11 . . 112.79(15) ?
C12 C13 H13A . . 109.5 ?
C12 C13 H13B . . 109.5 ?
H13A C13 H13B . . 109.5 ?
C12 C13 H13C . . 109.5 ?
H13A C13 H13C . . 109.5 ?
H13B C13 H13C . . 109.5 ?
C12 C14 H14A . . 109.5 ?
C12 C14 H14B . . 109.5 ?
H14A C14 H14B . . 109.5 ?
C12 C14 H14C . . 109.5 ?
H14A C14 H14C . . 109.5 ?
H14B C14 H14C . . 109.5 ?
C1 O1 C8 . . 106.37(10) ?
C2 O2 C12 . . 107.10(11) ?

loop_
_geom_bond_atom_site_label_1
_geom_bond_atom_site_label_2
_geom_bond_site_symmetry_2
_geom_bond_distance
_geom_bond_publ_flag
C1 O1 . 1.3639(16) ?
C1 C2 . 1.3792(19) ?
C1 C6 . 1.3882(19) ?
C2 O2 . 1.3685(16) ?
C2 C3 . 1.383(2) ?
C3 C4 . 1.386(2) ?
C3 C11 . 1.502(2) ?
C4 C5 . 1.392(2) ?
C4 H4 . 0.9500 ?
C5 C6 . 1.384(2) ?
C5 H5 . 0.9500 ?
C6 C7 . 1.508(2) ?
C7 C8 . 1.540(2) ?
C7 H7A . 0.9900 ?
C7 H7B . 0.9900 ?
C8 O1 . 1.4816(16) ?
C8 C10 . 1.510(2) ?
C8 C9 . 1.511(2) ?
C9 H9A . 0.9800 ?
C9 H9B . 0.9800 ?
C9 H9C . 0.9800 ?
C10 H10A . 0.9800 ?
C10 H10B . 0.9800 ?
C10 H10C . 0.9800 ?
C11 C12 . 1.548(2) ?
C11 H11A . 0.9900 ?
C11 H11B . 0.9900 ?
C12 O2 . 1.4812(18) ?
C12 C14 . 1.507(2) ?
C12 C13 . 1.509(2) ?
C13 H13A . 0.9800 ?
C13 H13B . 0.9800 ?
C13 H13C . 0.9800 ?
C14 H14A . 0.9800 ?
C14 H14B . 0.9800 ?
C14 H14C . 0.9800 ?

loop_
_geom_torsion_atom_site_label_1
_geom_torsion_atom_site_label_2
_geom_torsion_atom_site_label_3
_geom_torsion_atom_site_label_4
_geom_torsion_site_symmetry_1
_geom_torsion_site_symmetry_2
_geom_torsion_site_symmetry_3
_geom_torsion_site_symmetry_4
_geom_torsion
_geom_torsion_publ_flag
O1 C1 C2 O2 . . . . -1.5(2) ?
C6 C1 C2 O2 . . . . 177.75(13) ?
O1 C1 C2 C3 . . . . -178.26(13) ?
C6 C1 C2 C3 . . . . 1.0(2) ?
O2 C2 C3 C4 . . . . -177.69(13) ?
C1 C2 C3 C4 . . . . -0.6(2) ?
O2 C2 C3 C11 . . . . -1.07(18) ?
C1 C2 C3 C11 . . . . 176.00(13) ?
C2 C3 C4 C5 . . . . -0.1(2) ?
C11 C3 C4 C5 . . . . -175.75(16) ?
C3 C4 C5 C6 . . . . 0.3(2) ?
C4 C5 C6 C1 . . . . 0.1(2) ?
C4 C5 C6 C7 . . . . -179.27(15) ?
O1 C1 C6 C5 . . . . 178.59(13) ?
C2 C1 C6 C5 . . . . -0.8(2) ?
O1 C1 C6 C7 . . . . -1.89(16) ?
C2 C1 C6 C7 . . . . 178.75(12) ?
C5 C6 C7 C8 . . . . -164.44(16) ?
C1 C6 C7 C8 . . . . 16.11(15) ?
C6 C7 C8 O1 . . . . -23.68(14) ?
C6 C7 C8 C10 . . . . -140.34(13) ?
C6 C7 C8 C9 . . . . 91.68(14) ?
C2 C3 C11 C12 . . . . 8.91(17) ?
C4 C3 C11 C12 . . . . -174.97(15) ?
C3 C11 C12 O2 . . . . -13.11(16) ?
C3 C11 C12 C14 . . . . 102.42(16) ?
C3 C11 C12 C13 . . . . -128.73(14) ?
C2 C1 O1 C8 . . . . 165.26(13) ?
C6 C1 O1 C8 . . . . -14.05(15) ?
C10 C8 O1 C1 . . . . 144.79(12) ?
C9 C8 O1 C1 . . . . -95.65(13) ?
C7 C8 O1 C1 . . . . 23.36(14) ?
C1 C2 O2 C12 . . . . 175.32(13) ?
C3 C2 O2 C12 . . . . -7.79(16) ?
C14 C12 O2 C2 . . . . -106.65(15) ?
C13 C12 O2 C2 . . . . 132.97(14) ?
C11 C12 O2 C2 . . . . 12.94(16) ?

loop_
_cod_related_entry_id
_cod_related_entry_database
_cod_related_entry_code
1 ChemSpider 24744451
